data_7702713
loop_
_publ_author_name
'Egold, Hans'
'Schwarze, Detlef'
'Fl\"orke, Ulrich'

_publ_section_title
;
 Substitution reactivity of the hydrido sulfido bridged dirhenium complex
 [Re2(&#x00B5;-H)(&#x00B5;-Snaph)(CO)8] (naph = 2-naphthyl)
;
_journal_issue 6
_journal_name_full 'Journal of the Chemical Society, Dalton Transactions'
_journal_page_first 1078
_journal_paper_doi 10.1039/b107859c
_journal_year 2002
_chemical_formula_moiety 'C20 H14 N2 O6 Re2 S'
_chemical_formula_sum 'C20 H14 N2 O6 Re2 S'
_chemical_formula_weight 782.79
_chemical_name_systematic
; 
\m-hydrido-\m-naphthylthiolato-bis-ax-acetomitrile-
hexacarbonyl-dirhenium 
;
_space_group_IT_number 14
_space_group_name_Hall '-P 2yn'
_space_group_name_H-M_alt 'P 1 21/n 1'
_symmetry_cell_setting monoclinic
_symmetry_space_group_name_H-M 'P 1 21/n 1'
_atom_sites_solution_hydrogens geom
_atom_sites_solution_primary direct
_atom_sites_solution_secondary difmap
_audit_creation_method SHELXL-97
_cell_angle_alpha 90.00
_cell_angle_beta 116.48(2)
_cell_angle_gamma 90.00
_cell_formula_units_Z 4
_cell_length_a 13.619(3)
_cell_length_b 13.340(3)
_cell_length_c 14.345(2)
_cell_measurement_reflns_used 27
_cell_measurement_temperature 298(2)
_cell_measurement_theta_max 35.003
_cell_measurement_theta_min 14.025
_cell_volume 2332.8(9)
_computing_cell_refinement 'Bruker XSCANS (Bruker, 1996)'
_computing_data_collection 'Bruker XSCANS (Bruker, 1996)'
_computing_data_reduction 'Bruker SHELXTL (Bruker, 1998)'
_computing_molecular_graphics 'Bruker SHELXTL (Bruker, 1998)'
_computing_publication_material 'Bruker SHELXTL (Bruker, 1998)'
_computing_structure_refinement 'Bruker SHELXTL (Bruker, 1998)'
_computing_structure_solution 'Bruker SHELXTL (Bruker, 1998)'
_diffrn_ambient_temperature 298(2)
_diffrn_measured_fraction_theta_full 0.959
_diffrn_measured_fraction_theta_max 0.959
_diffrn_measurement_device_type 'Bruker P4'
_diffrn_measurement_method omega
_diffrn_radiation_monochromator graphite
_diffrn_radiation_source 'sealed tube'
_diffrn_radiation_type MoK\a
_diffrn_radiation_wavelength 0.71073
_diffrn_reflns_av_R_equivalents 0.0815
_diffrn_reflns_av_sigmaI/netI 0.0886
_diffrn_reflns_limit_h_max 1
_diffrn_reflns_limit_h_min -17
_diffrn_reflns_limit_k_max 17
_diffrn_reflns_limit_k_min -1
_diffrn_reflns_limit_l_max 18
_diffrn_reflns_limit_l_min -17
_diffrn_reflns_number 6189
_diffrn_reflns_theta_full 27.50
_diffrn_reflns_theta_max 27.50
_diffrn_reflns_theta_min 2.20
_diffrn_standards_decay_% 16
_diffrn_standards_interval_count 397
_diffrn_standards_number 3
_exptl_absorpt_coefficient_mu 10.495
_exptl_absorpt_correction_T_max 0.882
_exptl_absorpt_correction_T_min 0.635
_exptl_absorpt_correction_type psi-scan
_exptl_crystal_colour colorless
_exptl_crystal_density_diffrn 2.229
_exptl_crystal_density_meas ?
_exptl_crystal_description block
_exptl_crystal_F_000 1448
_exptl_crystal_size_max 0.57
_exptl_crystal_size_mid 0.40
_exptl_crystal_size_min 0.22
_refine_diff_density_max 1.291
_refine_diff_density_min -1.082
_refine_diff_density_rms 0.243
_refine_ls_extinction_method none
_refine_ls_goodness_of_fit_ref 1.017
_refine_ls_hydrogen_treatment constr
_refine_ls_matrix_type full
_refine_ls_number_parameters 282
_refine_ls_number_reflns 5144
_refine_ls_number_restraints 0
_refine_ls_restrained_S_all 1.017
_refine_ls_R_factor_all 0.1245
_refine_ls_R_factor_gt 0.0715
_refine_ls_shift/su_max 0.001
_refine_ls_shift/su_mean 0.000
_refine_ls_structure_factor_coef Fsqd
_refine_ls_weighting_details 'calc w==1/[\s^2^(Fo^2^)+(0.0981P)^2^+8.4504P] where P==(Fo^2^+2Fc^2^)/3'
_refine_ls_weighting_scheme calc
_refine_ls_wR_factor_gt 0.1666
_refine_ls_wR_factor_ref 0.1941
_reflns_number_gt 3206
_reflns_number_total 5144
_reflns_threshold_expression >2sigma(I)
_cod_data_source_file b107859c.txt
_cod_data_source_block 4a
_cod_depositor_comments
;
The following automatic conversions were performed:

data item '_symmetry_cell_setting' value 'Monoclinic' was changed to
'monoclinic' in accordance with the
/home/saulius/struct/COD-crude-data/automatic-downloads/DataCite-retrospective/RSC/depositions/lib/dictionaries/cif_core.dic
dictionary named 'cif_core.dic' version 2.4.2 last updated on
2011-04-26.

data item '_exptl_crystal_density_meas' value 'not measured' was
changed to '?' -- the value is perceived as not measured.

Automatic conversion script
Id: cif_fix_values 6909 2019-04-08 15:41:33Z antanas 
;
_cod_original_cell_volume 2332.7(8)
_cod_original_sg_symbol_H-M P2(1)/n
_cod_database_code 7702713

loop_
_symmetry_equiv_pos_as_xyz
'x, y, z'
'-x+1/2, y+1/2, -z+1/2'
'-x, -y, -z'
'x-1/2, -y-1/2, z-1/2'

loop_
_atom_site_label
_atom_site_type_symbol
_atom_site_fract_x
_atom_site_fract_y
_atom_site_fract_z
_atom_site_U_iso_or_equiv
_atom_site_adp_type
_atom_site_occupancy
_atom_site_symmetry_multiplicity
_atom_site_calc_flag
_atom_site_refinement_flags
Re1 Re 0.98181(5) 0.82211(5) 0.20595(5) 0.0487(2) Uani 1 1 d .
Re2 Re 1.03347(5) 0.60140(5) 0.28070(5) 0.0491(2) Uani 1 1 d .
S1 S 0.9719(3) 0.6699(3) 0.1022(3) 0.0498(9) Uani 1 1 d .
N1 N 0.8176(10) 0.7853(11) 0.1761(12) 0.060(3) Uani 1 1 d .
N2 N 1.1961(11) 0.6315(10) 0.3018(11) 0.056(3) Uani 1 1 d .
C1 C 0.9335(14) 0.9141(13) 0.0918(14) 0.056(4) Uani 1 1 d .
O1 O 0.9058(13) 0.9708(11) 0.0249(13) 0.090(4) Uani 1 1 d .
C2 C 0.9811(14) 0.9251(11) 0.2984(14) 0.056(4) Uani 1 1 d .
O2 O 0.9851(13) 0.9887(12) 0.3506(14) 0.104(5) Uani 1 1 d .
C3 C 1.1309(14) 0.8584(13) 0.2458(14) 0.060(4) Uani 1 1 d .
O3 O 1.2205(10) 0.8788(10) 0.2686(12) 0.081(4) Uani 1 1 d .
C4 C 0.7351(14) 0.7702(14) 0.1746(14) 0.065(5) Uani 1 1 d .
C5 C 0.6314(16) 0.753(2) 0.174(2) 0.123(10) Uani 1 1 d .
H5A H 0.6425 0.7252 0.2396 0.185 Uiso 1 1 calc R
H5B H 0.5899 0.7062 0.1191 0.185 Uiso 1 1 calc R
H5C H 0.5920 0.8148 0.1619 0.185 Uiso 1 1 calc R
C6 C 1.0804(16) 0.5751(14) 0.4235(18) 0.068(5) Uani 1 1 d .
O6 O 1.1077(13) 0.5648(12) 0.5120(13) 0.091(4) Uani 1 1 d .
C7 C 1.0472(14) 0.4656(13) 0.2561(16) 0.066(5) Uani 1 1 d .
O7 O 1.0466(12) 0.3792(11) 0.2400(13) 0.089(4) Uani 1 1 d .
C8 C 0.8863(14) 0.5706(12) 0.2536(15) 0.059(4) Uani 1 1 d .
O8 O 0.7986(10) 0.5491(11) 0.2325(13) 0.086(4) Uani 1 1 d .
C9 C 1.2810(13) 0.6426(13) 0.3033(13) 0.060(4) Uani 1 1 d .
C10 C 1.3833(13) 0.6559(18) 0.3034(19) 0.087(7) Uani 1 1 d .
H10A H 1.4352 0.6805 0.3701 0.130 Uiso 1 1 calc R
H10B H 1.3762 0.7033 0.2504 0.130 Uiso 1 1 calc R
H10C H 1.4083 0.5929 0.2896 0.130 Uiso 1 1 calc R
C11 C 1.0808(12) 0.6643(11) 0.0658(11) 0.048(3) Uani 1 1 d .
C12 C 1.1193(14) 0.5685(13) 0.0593(14) 0.062(4) Uani 1 1 d .
H12 H 1.0928 0.5124 0.0792 0.074 Uiso 1 1 calc R
C13 C 1.1991(14) 0.5580(12) 0.0220(14) 0.063(4) Uani 1 1 d .
H13 H 1.2236 0.4945 0.0157 0.075 Uiso 1 1 calc R
C14 C 1.2420(13) 0.6431(12) -0.0059(12) 0.058(4) Uani 1 1 d .
C15 C 1.3257(16) 0.6339(15) -0.0355(15) 0.069(5) Uani 1 1 d .
H15 H 1.3536 0.5709 -0.0381 0.083 Uiso 1 1 calc R
C16 C 1.3657(18) 0.7141(17) -0.0600(18) 0.086(6) Uani 1 1 d .
H16 H 1.4162 0.7059 -0.0867 0.103 Uiso 1 1 calc R
C17 C 1.3344(18) 0.8130(18) -0.0469(16) 0.091(7) Uani 1 1 d .
H17 H 1.3671 0.8689 -0.0600 0.109 Uiso 1 1 calc R
C18 C 1.2539(15) 0.8230(13) -0.0142(14) 0.070(5) Uani 1 1 d .
H18 H 1.2312 0.8868 -0.0061 0.084 Uiso 1 1 calc R
C19 C 1.2053(13) 0.7385(11) 0.0070(12) 0.050(4) Uani 1 1 d .
C20 C 1.1225(13) 0.7455(12) 0.0396(11) 0.052(4) Uani 1 1 d .
H20 H 1.0952 0.8085 0.0432 0.063 Uiso 1 1 calc R

loop_
_atom_site_aniso_label
_atom_site_aniso_U_11
_atom_site_aniso_U_22
_atom_site_aniso_U_33
_atom_site_aniso_U_23
_atom_site_aniso_U_13
_atom_site_aniso_U_12
Re1 0.0410(3) 0.0433(3) 0.0675(4) -0.0067(3) 0.0293(3) -0.0021(2)
Re2 0.0433(3) 0.0448(3) 0.0650(4) -0.0034(3) 0.0293(3) -0.0018(3)
S1 0.0436(19) 0.049(2) 0.060(2) -0.0055(18) 0.0262(17) -0.0045(16)
N1 0.043(7) 0.058(8) 0.087(10) 0.000(7) 0.036(7) 0.002(6)
N2 0.049(8) 0.053(8) 0.062(8) -0.001(6) 0.022(6) -0.010(6)
C1 0.057(9) 0.051(9) 0.064(11) -0.012(8) 0.031(8) -0.007(7)
O1 0.102(11) 0.075(10) 0.102(11) 0.016(9) 0.053(9) 0.014(8)
C2 0.076(11) 0.041(8) 0.077(11) -0.026(8) 0.055(10) -0.003(7)
O2 0.102(12) 0.093(11) 0.130(13) -0.032(10) 0.065(11) -0.014(9)
C3 0.065(11) 0.053(9) 0.073(11) -0.018(8) 0.041(9) -0.007(8)
O3 0.052(7) 0.079(9) 0.119(11) -0.012(8) 0.046(7) -0.024(6)
C4 0.051(10) 0.071(12) 0.074(12) 0.022(10) 0.028(9) 0.015(8)
C5 0.053(11) 0.17(3) 0.17(2) 0.05(2) 0.069(14) 0.015(14)
C6 0.077(12) 0.055(10) 0.079(14) -0.006(9) 0.043(11) 0.003(9)
O6 0.114(12) 0.083(10) 0.089(11) 0.000(8) 0.056(10) -0.009(8)
C7 0.061(10) 0.046(9) 0.098(14) 0.001(9) 0.041(10) 0.003(8)
O7 0.080(9) 0.067(9) 0.124(12) -0.002(8) 0.049(9) 0.009(7)
C8 0.057(10) 0.045(8) 0.084(12) -0.003(8) 0.038(9) 0.018(7)
O8 0.050(7) 0.090(10) 0.125(12) -0.003(9) 0.047(8) -0.004(7)
C9 0.048(9) 0.056(10) 0.066(11) 0.015(8) 0.015(8) -0.003(7)
C10 0.041(9) 0.098(15) 0.118(17) 0.016(13) 0.033(10) -0.006(10)
C11 0.045(8) 0.050(8) 0.047(8) -0.010(7) 0.019(7) -0.001(6)
C12 0.059(10) 0.060(10) 0.062(11) -0.005(8) 0.023(9) -0.007(8)
C13 0.068(11) 0.042(8) 0.078(12) -0.013(8) 0.033(10) 0.001(8)
C14 0.051(9) 0.071(11) 0.046(9) 0.002(8) 0.015(8) 0.001(8)
C15 0.082(13) 0.067(11) 0.079(12) -0.002(10) 0.054(11) -0.009(10)
C16 0.089(15) 0.081(15) 0.103(16) -0.014(13) 0.055(13) 0.004(12)
C17 0.102(16) 0.107(17) 0.081(13) 0.009(12) 0.056(13) -0.050(14)
C18 0.091(14) 0.058(9) 0.086(13) -0.001(9) 0.062(12) 0.017(10)
C19 0.063(9) 0.034(7) 0.050(9) 0.003(6) 0.022(7) 0.001(6)
C20 0.064(10) 0.042(8) 0.048(9) -0.004(6) 0.022(8) 0.006(7)

loop_
_atom_type_symbol
_atom_type_description
_atom_type_scat_dispersion_real
_atom_type_scat_dispersion_imag
_atom_type_scat_source
C C 0.0033 0.0016 'International Tables Vol C Tables 4.2.6.8 and 6.1.1.4'
H H 0.0000 0.0000 'International Tables Vol C Tables 4.2.6.8 and 6.1.1.4'
O O 0.0106 0.0060 'International Tables Vol C Tables 4.2.6.8 and 6.1.1.4'
S S 0.1246 0.1234 'International Tables Vol C Tables 4.2.6.8 and 6.1.1.4'
Re Re -1.0185 7.2310 'International Tables Vol C Tables 4.2.6.8 and 6.1.1.4'
N N 0.0061 0.0033 'International Tables Vol C Tables 4.2.6.8 and 6.1.1.4'

loop_
_geom_angle_atom_site_label_1
_geom_angle_atom_site_label_2
_geom_angle_atom_site_label_3
_geom_angle
C3 Re1 C1 90.4(8)
C3 Re1 C2 86.8(7)
C1 Re1 C2 91.5(7)
C3 Re1 N1 174.5(7)
C1 Re1 N1 92.7(6)
C2 Re1 N1 88.6(6)
C3 Re1 S1 98.8(5)
C1 Re1 S1 96.0(5)
C2 Re1 S1 170.5(5)
N1 Re1 S1 85.4(4)
C3 Re1 Re2 95.2(5)
C1 Re1 Re2 147.4(5)
C2 Re1 Re2 120.8(5)
N1 Re1 Re2 84.7(4)
S1 Re1 Re2 51.36(10)
C7 Re2 C6 90.6(8)
C7 Re2 C8 86.4(7)
C6 Re2 C8 89.9(8)
C7 Re2 N2 91.4(7)
C6 Re2 N2 93.0(7)
C8 Re2 N2 176.3(6)
C7 Re2 S1 100.2(6)
C6 Re2 S1 169.1(5)
C8 Re2 S1 91.6(6)
N2 Re2 S1 85.9(4)
C7 Re2 Re1 151.6(6)
C6 Re2 Re1 117.8(5)
C8 Re2 Re1 94.5(5)
N2 Re2 Re1 86.1(4)
S1 Re2 Re1 51.34(9)
C11 S1 Re1 112.3(5)
C11 S1 Re2 110.1(5)
Re1 S1 Re2 77.30(12)
C4 N1 Re1 170.1(16)
C9 N2 Re2 172.8(15)
O1 C1 Re1 178.5(16)
O2 C2 Re1 175.5(16)
O3 C3 Re1 178.7(16)
N1 C4 C5 179(3)
O6 C6 Re2 175.9(17)
O7 C7 Re2 174.0(16)
O8 C8 Re2 175.9(16)
N2 C9 C10 179(2)
C20 C11 C12 119.7(15)
C20 C11 S1 123.8(12)
C12 C11 S1 116.4(12)
C11 C12 C13 119.3(16)
C14 C13 C12 120.7(15)
C15 C14 C19 120.5(16)
C15 C14 C13 120.9(16)
C19 C14 C13 118.2(16)
C16 C15 C14 120.2(19)
C15 C16 C17 122(2)
C18 C17 C16 117.7(18)
C17 C18 C19 121.2(16)
C20 C19 C18 122.9(14)
C20 C19 C14 119.3(14)
C18 C19 C14 117.8(15)
C11 C20 C19 122.6(14)

loop_
_geom_bond_atom_site_label_1
_geom_bond_atom_site_label_2
_geom_bond_distance
Re1 C3 1.910(17)
Re1 C1 1.91(2)
Re1 C2 1.913(14)
Re1 N1 2.138(13)
Re1 S1 2.485(4)
Re1 Re2 3.1049(11)
Re2 C7 1.870(17)
Re2 C6 1.89(2)
Re2 C8 1.908(18)
Re2 N2 2.136(14)
Re2 S1 2.486(4)
S1 C11 1.780(16)
N1 C4 1.13(2)
N2 C9 1.16(2)
C1 O1 1.15(2)
C2 O2 1.117(19)
C3 O3 1.147(19)
C4 C5 1.43(2)
C6 O6 1.16(2)
C7 O7 1.18(2)
C8 O8 1.13(2)
C9 C10 1.40(2)
C11 C20 1.35(2)
C11 C12 1.40(2)
C12 C13 1.42(3)
C13 C14 1.41(2)
C14 C15 1.39(2)
C14 C19 1.41(2)
C15 C16 1.32(3)
C16 C17 1.42(3)
C17 C18 1.38(3)
C18 C19 1.41(2)
C19 C20 1.40(2)
